data_4332396
loop_
_publ_author_name
'Dertz, Emily A.'
'Xu, Jide'
'Raymond, Kenneth N.'

_publ_section_title
;
 Tren-Based Analogues of Bacillibactin:&#x00A0; Structure and Stability1
;
_journal_issue 14
_journal_name_full 'Inorganic Chemistry'
_journal_page_first 5465
_journal_page_last 5478
_journal_paper_doi 10.1021/ic060321x
_journal_volume 45
_journal_year 2006
_chemical_formula_moiety '[FeC45H63N10O12].(C3H7NO)2.(H2O)5.5'
_chemical_formula_sum 'C51 H88 Fe N12 O19.5'
_chemical_formula_weight 1237.18
_chemical_name_systematic
; 
 ? 
;
_space_group_IT_number 2
_symmetry_cell_setting triclinic
_symmetry_space_group_name_Hall '-P 1'
_symmetry_space_group_name_H-M 'P -1'
_atom_sites_solution_hydrogens geom
_atom_sites_solution_primary direct
_atom_sites_solution_secondary difmap
_audit_creation_method SHELXL-97
_cell_angle_alpha 82.547(3)
_cell_angle_beta 85.025(2)
_cell_angle_gamma 75.466(2)
_cell_formula_units_Z 2
_cell_length_a 10.5441(15)
_cell_length_b 11.3731(16)
_cell_length_c 25.496(4)
_cell_measurement_reflns_used 2259
_cell_measurement_temperature 137(2)
_cell_measurement_theta_max 21.419
_cell_measurement_theta_min 2.197
_cell_volume 2929.9(7)
_computing_cell_refinement 'SAINT V 6.22'
_computing_data_collection 'SMART V.5.618'
_computing_data_reduction 'SAINT V.6.22'
_computing_molecular_graphics 'SHELXTL (Siemens, 1996)'
_computing_publication_material CIFTAB
_computing_structure_refinement 'SHELXL-97 (Sheldrick, 1997)'
_computing_structure_solution 'SHELXS-97 (Sheldrick, 1990)'
_diffrn_ambient_temperature 137(2)
_diffrn_detector_area_resol_mean '8.366 mm^-1^'
_diffrn_measured_fraction_theta_full 0.911
_diffrn_measured_fraction_theta_max 0.911
_diffrn_measurement_device_type 'Brucker APEX I'
_diffrn_measurement_method \w/2\q-scans
_diffrn_radiation_monochromator graphite
_diffrn_radiation_source 'fine-focus sealed tube'
_diffrn_radiation_type MoK\a
_diffrn_radiation_wavelength 0.71073
_diffrn_reflns_av_R_equivalents 0.0620
_diffrn_reflns_av_sigmaI/netI 0.1337
_diffrn_reflns_limit_h_max 11
_diffrn_reflns_limit_h_min -12
_diffrn_reflns_limit_k_max 10
_diffrn_reflns_limit_k_min -13
_diffrn_reflns_limit_l_max 22
_diffrn_reflns_limit_l_min -29
_diffrn_reflns_number 14624
_diffrn_reflns_theta_full 24.80
_diffrn_reflns_theta_max 24.80
_diffrn_reflns_theta_min 2.38
_diffrn_standards_decay_% 0
_diffrn_standards_interval_count 0
_diffrn_standards_interval_time 0
_diffrn_standards_number 0
_exptl_absorpt_coefficient_mu 0.341
_exptl_absorpt_correction_T_max 0.9898
_exptl_absorpt_correction_T_min 0.9045
_exptl_absorpt_correction_type multi-scan
_exptl_absorpt_process_details 'SADABS V2.03'
_exptl_crystal_colour black
_exptl_crystal_density_diffrn 1.402
_exptl_crystal_density_meas ?
_exptl_crystal_density_method 'not measured'
_exptl_crystal_description plate
_exptl_crystal_F_000 1320
_exptl_crystal_size_max 0.30
_exptl_crystal_size_mid 0.18
_exptl_crystal_size_min 0.03
_refine_diff_density_max 0.526
_refine_diff_density_min -0.637
_refine_diff_density_rms 0.080
_refine_ls_extinction_method none
_refine_ls_goodness_of_fit_ref 1.004
_refine_ls_hydrogen_treatment mixed
_refine_ls_matrix_type full
_refine_ls_number_parameters 789
_refine_ls_number_reflns 9207
_refine_ls_number_restraints 0
_refine_ls_restrained_S_all 1.004
_refine_ls_R_factor_all 0.1351
_refine_ls_R_factor_gt 0.0672
_refine_ls_shift/su_max 0.000
_refine_ls_shift/su_mean 0.000
_refine_ls_structure_factor_coef Fsqd
_refine_ls_weighting_details 'calc w=1/[\s^2^(Fo^2^)+(0.0750P)^2^+0.0000P] where P=(Fo^2^+2Fc^2^)/3'
_refine_ls_weighting_scheme calc
_refine_ls_wR_factor_gt 0.1451
_refine_ls_wR_factor_ref 0.1760
_reflns_number_gt 5297
_reflns_number_total 9207
_reflns_threshold_expression >2sigma(I)
_cod_data_source_file ic060321xsup1.cif
_cod_data_source_block fetkcm
_cod_depositor_comments
;
The following automatic conversions were performed:

'_symmetry_cell_setting' value 'Triclinic' changed to 'triclinic'
according to /home/saulius/struct/CIF-dictionaries/cif_core.dic
dictionary named 'cif_core.dic' version 2.4.2 from 2011-04-26.

Automatic conversion script
Id: cif_fix_values 1891 2012-01-12 08:04:46Z andrius 

The following automatic conversions were performed:

'_exptl_crystal_density_meas' value 'not measured' was changed to '?'
- the value is perceived as not measured.

Automatic conversion script
Id: cif_fix_values 3008 2015-01-20 13:52:24Z robertas 
;
_cod_original_sg_symbol_H-M P-1
_cod_original_formula_sum 'C51 H88 Fe N12 O19.50'
_cod_database_code 4332396

loop_
_symmetry_equiv_pos_as_xyz
'x, y, z'
'-x, -y, -z'

loop_
_atom_site_label
_atom_site_type_symbol
_atom_site_fract_x
_atom_site_fract_y
_atom_site_fract_z
_atom_site_U_iso_or_equiv
_atom_site_adp_type
_atom_site_occupancy
_atom_site_symmetry_multiplicity
_atom_site_calc_flag
_atom_site_refinement_flags
_atom_site_disorder_assembly
_atom_site_disorder_group
Fe Fe -0.98775(7) 0.80196(6) 0.19258(3) 0.0239(2) Uani 1 1 d . . .
O1A O -1.1120(3) 0.9620(3) 0.20622(12) 0.0267(8) Uani 1 1 d . . .
O2A O -0.8937(3) 0.8479(3) 0.24886(12) 0.0252(8) Uani 1 1 d . . .
O3A O -0.7322(3) 0.9959(3) 0.36175(13) 0.0321(9) Uani 1 1 d . . .
O4A O -0.5000(3) 0.7128(3) 0.41583(13) 0.0344(9) Uani 1 1 d . . .
O1B O -0.8876(3) 0.8723(3) 0.13194(12) 0.0303(8) Uani 1 1 d . . .
O2B O -0.8353(3) 0.6550(3) 0.18401(12) 0.0263(8) Uani 1 1 d . . .
O3B O -0.5095(3) 0.3802(3) 0.14040(14) 0.0393(9) Uani 1 1 d . . .
O4B O -0.4976(3) 0.1641(3) 0.25835(13) 0.0308(8) Uani 1 1 d . . .
O1C O -1.1060(3) 0.7508(3) 0.14799(12) 0.0289(8) Uani 1 1 d . . .
O2C O -1.0671(3) 0.6956(3) 0.24824(12) 0.0245(8) Uani 1 1 d . . .
O3C O -1.2365(3) 0.4371(3) 0.34251(13) 0.0322(9) Uani 1 1 d . . .
O4C O -1.0670(4) 0.4183(3) 0.46899(14) 0.0373(9) Uani 1 1 d . . .
N0 N -0.6482(4) 0.3609(3) 0.40955(14) 0.0206(9) Uani 1 1 d . . .
N1A N -0.7175(4) 0.8367(3) 0.31522(15) 0.0248(10) Uani 1 1 d . . .
H1A H -0.7568 0.8018 0.2959 0.030 Uiso 1 1 calc R . .
N2A N -0.3634(4) 1.0313(4) 0.17514(15) 0.0297(10) Uani 1 1 d . . .
H2C H -0.2830 1.0028 0.1868 0.036 Uiso 1 1 calc R . .
H2A H -0.4110 1.0842 0.1964 0.036 Uiso 1 1 calc R . .
H2B H -0.3585 1.0687 0.1424 0.036 Uiso 1 1 calc R . .
N3A N -0.6625(4) 0.6319(3) 0.39583(16) 0.0265(10) Uani 1 1 d . . .
H3A H -0.7181 0.6316 0.3731 0.032 Uiso 1 1 calc R . .
N1B N -0.6961(4) 0.4262(3) 0.19096(15) 0.0242(10) Uani 1 1 d . . .
H1BA H -0.7642 0.4811 0.1999 0.029 Uiso 1 1 calc R . .
N2B N -0.9611(5) 0.1128(4) 0.09523(18) 0.0488(14) Uani 1 1 d . . .
H2BA H -0.9355 0.0371 0.1113 0.059 Uiso 1 1 calc R . .
H2BC H -0.8953 0.1310 0.0741 0.059 Uiso 1 1 calc R . .
H2BB H -1.0293 0.1179 0.0761 0.059 Uiso 1 1 calc R . .
N3B N -0.5743(4) 0.3462(3) 0.28987(15) 0.0246(10) Uani 1 1 d . . .
H3BA H -0.6272 0.4175 0.2859 0.029 Uiso 1 1 calc R . .
N1C N -1.1177(4) 0.5776(4) 0.33935(15) 0.0270(10) Uani 1 1 d . . .
H1CA H -1.0729 0.6225 0.3202 0.032 Uiso 1 1 calc R . .
N2C N -1.4650(4) 0.9478(4) 0.40641(15) 0.0294(10) Uani 1 1 d . . .
H2CA H -1.4463 0.8700 0.4205 0.035 Uiso 1 1 calc R . .
H2CB H -1.5408 0.9651 0.3908 0.035 Uiso 1 1 calc R . .
H2CC H -1.4714 0.9960 0.4318 0.035 Uiso 1 1 calc R . .
N3C N -0.9379(4) 0.3949(4) 0.39384(15) 0.0274(10) Uani 1 1 d . . .
H3CA H -0.9249 0.4239 0.3615 0.033 Uiso 1 1 calc R . .
C1A C -0.9134(5) 0.9972(4) 0.31001(18) 0.0236(11) Uani 1 1 d . . .
C2A C -0.9588(5) 0.9473(4) 0.27009(17) 0.0206(11) Uani 1 1 d . . .
C3A C -1.0787(5) 1.0095(4) 0.24746(18) 0.0223(11) Uani 1 1 d . . .
C4A C -1.1557(5) 1.1127(4) 0.26818(19) 0.0265(12) Uani 1 1 d . . .
H4AA H -1.2364 1.1516 0.2544 0.032 Uiso 1 1 calc R . .
C5A C -1.1119(5) 1.1579(4) 0.30972(19) 0.0282(12) Uani 1 1 d . . .
H5AA H -1.1641 1.2266 0.3238 0.034 Uiso 1 1 calc R . .
C6A C -0.9930(5) 1.1022(4) 0.32983(19) 0.0265(12) Uani 1 1 d . . .
H6AA H -0.9644 1.1344 0.3571 0.032 Uiso 1 1 calc R . .
C7A C -0.7805(5) 0.9437(4) 0.33106(18) 0.0233(11) Uani 1 1 d . . .
C8A C -0.5835(4) 0.7759(4) 0.32941(18) 0.0229(11) Uani 1 1 d . . .
H8A H -0.5354 0.8391 0.3298 0.027 Uiso 1 1 calc R . .
C9A C -0.5151(5) 0.6928(4) 0.28724(19) 0.0274(12) Uani 1 1 d . . .
H9A H -0.4271 0.6519 0.2976 0.033 Uiso 1 1 calc R . .
H9B H -0.5625 0.6305 0.2859 0.033 Uiso 1 1 calc R . .
C10A C -0.5066(5) 0.7618(4) 0.23200(19) 0.0269(12) Uani 1 1 d . . .
H10A H -0.4588 0.7048 0.2078 0.032 Uiso 1 1 calc R . .
H10B H -0.5946 0.7943 0.2199 0.032 Uiso 1 1 calc R . .
C11A C -0.4394(5) 0.8661(4) 0.23000(18) 0.0283(12) Uani 1 1 d . . .
H11C H -0.4897 0.9256 0.2527 0.034 Uiso 1 1 calc R . .
H11D H -0.3530 0.8345 0.2437 0.034 Uiso 1 1 calc R . .
C12A C -0.4261(5) 0.9283(5) 0.17496(19) 0.0311(13) Uani 1 1 d . . .
H12C H -0.3734 0.8699 0.1523 0.037 Uiso 1 1 calc R . .
H12D H -0.5121 0.9587 0.1607 0.037 Uiso 1 1 calc R . .
C13A C -0.5800(5) 0.7040(4) 0.38432(19) 0.0248(12) Uani 1 1 d . . .
C14A C -0.6616(5) 0.5531(4) 0.44601(19) 0.0312(13) Uani 1 1 d . . .
H14E H -0.7509 0.5501 0.4576 0.037 Uiso 1 1 calc R . .
H14F H -0.6265 0.5876 0.4727 0.037 Uiso 1 1 calc R . .
C15A C -0.5807(5) 0.4256(4) 0.44097(19) 0.0246(11) Uani 1 1 d . . .
H15A H -0.4958 0.4289 0.4238 0.030 Uiso 1 1 calc R . .
H15B H -0.5666 0.3812 0.4759 0.030 Uiso 1 1 calc R . .
C1B C -0.6350(5) 0.5869(5) 0.13104(18) 0.0259(12) Uani 1 1 d . . .
C2B C -0.7467(5) 0.6763(4) 0.14565(17) 0.0237(12) Uani 1 1 d . . .
C3B C -0.7712(5) 0.7945(5) 0.11809(19) 0.0288(12) Uani 1 1 d . . .
C4B C -0.6822(6) 0.8269(5) 0.0799(2) 0.0399(14) Uani 1 1 d . . .
H4BB H -0.6974 0.9060 0.0626 0.048 Uiso 1 1 calc R . .
C5B C -0.5679(5) 0.7386(6) 0.0672(2) 0.0458(16) Uani 1 1 d . . .
H5BB H -0.5059 0.7603 0.0421 0.055 Uiso 1 1 calc R . .
C6B C -0.5465(5) 0.6215(5) 0.0913(2) 0.0377(14) Uani 1 1 d . . .
H6BB H -0.4720 0.5637 0.0812 0.045 Uiso 1 1 calc R . .
C7B C -0.6083(5) 0.4590(5) 0.15421(19) 0.0257(12) Uani 1 1 d . . .
C8B C -0.6807(5) 0.3027(4) 0.21596(19) 0.0256(12) Uani 1 1 d . . .
H8BA H -0.6550 0.2480 0.1881 0.031 Uiso 1 1 calc R . .
C9B C -0.8085(5) 0.2832(5) 0.2424(2) 0.0335(13) Uani 1 1 d . . .
H9BA H -0.8395 0.3426 0.2677 0.040 Uiso 1 1 calc R . .
H9BB H -0.7917 0.2027 0.2623 0.040 Uiso 1 1 calc R . .
C10B C -0.9174(5) 0.2937(5) 0.2054(2) 0.0324(13) Uani 1 1 d . . .
H10E H -0.9352 0.3742 0.1855 0.039 Uiso 1 1 calc R . .
H10F H -0.9967 0.2859 0.2264 0.039 Uiso 1 1 calc R . .
C11B C -0.8837(5) 0.1971(5) 0.1667(2) 0.0335(13) Uani 1 1 d . . .
H11E H -0.8114 0.2113 0.1425 0.040 Uiso 1 1 calc R . .
H11F H -0.8554 0.1169 0.1862 0.040 Uiso 1 1 calc R . .
C12B C -0.9992(6) 0.1992(5) 0.1352(2) 0.0415(15) Uani 1 1 d . . .
H12E H -1.0690 0.1779 0.1589 0.050 Uiso 1 1 calc R . .
H12F H -1.0322 0.2811 0.1178 0.050 Uiso 1 1 calc R . .
C13B C -0.5747(5) 0.2658(4) 0.25599(19) 0.0238(11) Uani 1 1 d . . .
C14B C -0.4867(4) 0.3160(4) 0.33319(18) 0.0240(11) Uani 1 1 d . . .
H14C H -0.4606 0.3887 0.3395 0.029 Uiso 1 1 calc R . .
H14D H -0.4082 0.2557 0.3234 0.029 Uiso 1 1 calc R . .
C15B C -0.5514(5) 0.2660(4) 0.38361(19) 0.0282(12) Uani 1 1 d . . .
H15E H -0.5945 0.2052 0.3753 0.034 Uiso 1 1 calc R . .
H15F H -0.4842 0.2255 0.4081 0.034 Uiso 1 1 calc R . .
C1C C -1.1859(5) 0.5366(4) 0.25694(18) 0.0227(11) Uani 1 1 d . . .
C2C C -1.1340(5) 0.6278(4) 0.22762(19) 0.0246(12) Uani 1 1 d . . .
C3C C -1.1545(5) 0.6575(4) 0.17206(19) 0.0277(12) Uani 1 1 d . . .
C4C C -1.2194(5) 0.5897(5) 0.1480(2) 0.0297(12) Uani 1 1 d . . .
H4CC H -1.2313 0.6065 0.1118 0.036 Uiso 1 1 calc R . .
C5C C -1.2671(5) 0.4963(5) 0.1772(2) 0.0301(13) Uani 1 1 d . . .
H5CC H -1.3084 0.4498 0.1602 0.036 Uiso 1 1 calc R . .
C6C C -1.2538(5) 0.4721(4) 0.2307(2) 0.0288(12) Uani 1 1 d . . .
H6CC H -1.2903 0.4122 0.2499 0.035 Uiso 1 1 calc R . .
C7C C -1.1829(5) 0.5111(4) 0.31545(19) 0.0238(11) Uani 1 1 d . . .
C8C C -1.1230(5) 0.5734(4) 0.39686(18) 0.0264(12) Uani 1 1 d . . .
H8CA H -1.2145 0.5809 0.4101 0.032 Uiso 1 1 calc R . .
C9C C -1.0781(5) 0.6821(4) 0.4120(2) 0.0294(12) Uani 1 1 d . . .
H9CA H -1.0076 0.6972 0.3870 0.035 Uiso 1 1 calc R . .
H9CB H -1.0429 0.6603 0.4468 0.035 Uiso 1 1 calc R . .
C10C C -1.1864(5) 0.8007(5) 0.4128(2) 0.0362(14) Uani 1 1 d . . .
H10C H -1.2530 0.7868 0.4400 0.043 Uiso 1 1 calc R . .
H10D H -1.1487 0.8629 0.4234 0.043 Uiso 1 1 calc R . .
C11C C -1.2531(5) 0.8510(4) 0.36188(19) 0.0294(12) Uani 1 1 d . . .
H11A H -1.2928 0.7902 0.3512 0.035 Uiso 1 1 calc R . .
H11B H -1.1875 0.8656 0.3344 0.035 Uiso 1 1 calc R . .
C12C C -1.3577(5) 0.9685(4) 0.3661(2) 0.0305(13) Uani 1 1 d . . .
H12A H -1.3188 1.0303 0.3763 0.037 Uiso 1 1 calc R . .
H12B H -1.3944 0.9980 0.3319 0.037 Uiso 1 1 calc R . .
C13C C -1.0407(5) 0.4549(4) 0.42300(19) 0.0257(12) Uani 1 1 d . . .
C14C C -0.8486(4) 0.2838(4) 0.41493(19) 0.0255(12) Uani 1 1 d . . .
H14A H -0.8095 0.2367 0.3860 0.031 Uiso 1 1 calc R . .
H14B H -0.8979 0.2354 0.4386 0.031 Uiso 1 1 calc R . .
C15C C -0.7410(5) 0.3061(4) 0.44451(18) 0.0260(12) Uani 1 1 d . . .
H15C H -0.7796 0.3599 0.4713 0.031 Uiso 1 1 calc R . .
H15D H -0.6937 0.2291 0.4625 0.031 Uiso 1 1 calc R . .
O1S O 0.6339(4) 0.0417(4) 0.48733(15) 0.0464(10) Uani 1 1 d . . .
N1S N 0.8029(4) 0.1255(4) 0.49770(17) 0.0357(11) Uani 1 1 d . . .
C1S1 C 0.9034(5) 0.1343(5) 0.5308(2) 0.0446(15) Uani 1 1 d . . .
H1SA H 0.9071 0.0748 0.5613 0.067 Uiso 1 1 calc R . .
H1SB H 0.8834 0.2147 0.5419 0.067 Uiso 1 1 calc R . .
H1SC H 0.9867 0.1194 0.5112 0.067 Uiso 1 1 calc R . .
C1S2 C 0.7829(6) 0.2110(5) 0.4485(2) 0.0479(16) Uani 1 1 d . . .
H2SA H 0.7130 0.1974 0.4302 0.072 Uiso 1 1 calc R . .
H2SB H 0.8622 0.1976 0.4262 0.072 Uiso 1 1 calc R . .
H2SC H 0.7606 0.2936 0.4572 0.072 Uiso 1 1 calc R . .
C1S3 C 0.7273(6) 0.0505(5) 0.5114(2) 0.0410(14) Uani 1 1 d . . .
H3SA H 0.7454 -0.0017 0.5425 0.049 Uiso 1 1 calc R . .
O2S O -0.8507(6) 1.7578(6) -0.0179(2) 0.0898(18) Uani 1 1 d . . .
N2S N -0.8445(6) 1.5686(6) 0.0280(2) 0.0598(15) Uani 1 1 d . . .
C2S1 C -0.8986(8) 1.5060(8) 0.0729(3) 0.084(3) Uani 1 1 d . . .
H4SA H -0.9658 1.5633 0.0907 0.126 Uiso 1 1 calc R . .
H4SB H -0.8307 1.4674 0.0967 0.126 Uiso 1 1 calc R . .
H4SC H -0.9357 1.4452 0.0616 0.126 Uiso 1 1 calc R . .
C2S2 C -0.7453(8) 1.5081(9) -0.0054(3) 0.106(3) Uani 1 1 d . . .
H5SA H -0.7215 1.5660 -0.0330 0.159 Uiso 1 1 calc R . .
H5SB H -0.7756 1.4483 -0.0209 0.159 Uiso 1 1 calc R . .
H5SC H -0.6702 1.4682 0.0145 0.159 Uiso 1 1 calc R . .
C2S3 C -0.8874(8) 1.6929(10) 0.0198(4) 0.087(3) Uani 1 1 d . . .
H6SA H -0.9487 1.7313 0.0445 0.104 Uiso 1 1 calc R . .
O1W O -0.8008(4) 0.5791(3) 0.29419(13) 0.0319(10) Uani 1 1 d . . .
H1W1 H -0.789(7) 0.609(6) 0.274(2) 0.048 Uiso 1 1 d . . .
O2W O -0.3607(7) 1.2088(4) 0.08226(18) 0.098(2) Uani 1 1 d . . .
O3W O -0.8021(6) 1.1073(6) -0.0616(2) 0.109(2) Uani 1 1 d . . .
H3W H -0.837(10) 1.149(9) -0.096(4) 0.163 Uiso 1 1 d . . .
O4W1 O -0.797(4) 1.211(4) 0.0297(13) 0.101(12) Uani 0.40 1 d P A 1
O4W2 O -0.743(2) 1.175(2) 0.0293(10) 0.103(8) Uani 0.60 1 d P B 2
H4W2 H -0.826(17) 1.174(15) -0.004(7) 0.154 Uiso 0.60 1 d P C 2
H4W H -0.506(10) 1.155(9) 0.078(4) 0.154 Uiso 1 1 d . . .
O5W O 0.0491(9) 0.9899(14) -0.0033(6) 0.086(4) Uani 0.50 1 d P . .
O6W1 O -0.4709(11) 1.0393(10) 0.0453(4) 0.058(3) Uani 0.50 1 d P D 1
H6W2 H -0.393(15) 1.003(14) 0.042(6) 0.087 Uiso 0.50 1 d P E 1
O6W2 O -0.545(2) 1.0861(19) 0.0543(8) 0.077(6) Uiso 0.30 1 d P F 2
O6W3 O -0.591(3) 1.217(3) 0.0791(11) 0.087(8) Uiso 0.20 1 d P G 3

loop_
_atom_site_aniso_label
_atom_site_aniso_U_11
_atom_site_aniso_U_22
_atom_site_aniso_U_33
_atom_site_aniso_U_23
_atom_site_aniso_U_13
_atom_site_aniso_U_12
Fe 0.0240(4) 0.0242(4) 0.0223(4) -0.0046(3) -0.0032(3) -0.0018(3)
O1A 0.026(2) 0.0250(19) 0.0286(19) -0.0057(15) -0.0082(16) -0.0026(15)
O2A 0.0241(19) 0.0189(18) 0.0319(19) -0.0072(15) -0.0021(16) -0.0013(15)
O3A 0.027(2) 0.032(2) 0.039(2) -0.0132(17) -0.0086(17) -0.0029(16)
O4A 0.034(2) 0.040(2) 0.035(2) 0.0009(17) -0.0125(18) -0.0174(18)
O1B 0.036(2) 0.0242(19) 0.029(2) 0.0012(15) -0.0028(17) -0.0045(17)
O2B 0.028(2) 0.0258(19) 0.0232(18) -0.0032(15) 0.0044(16) -0.0056(15)
O3B 0.026(2) 0.040(2) 0.051(2) -0.0181(19) 0.0073(19) -0.0031(18)
O4B 0.029(2) 0.023(2) 0.036(2) -0.0085(16) -0.0052(17) 0.0053(17)
O1C 0.030(2) 0.034(2) 0.0234(19) -0.0034(16) -0.0077(16) -0.0073(17)
O2C 0.0230(19) 0.0287(19) 0.0252(18) -0.0072(15) -0.0048(15) -0.0094(15)
O3C 0.030(2) 0.031(2) 0.036(2) -0.0056(17) 0.0000(18) -0.0073(17)
O4C 0.042(2) 0.039(2) 0.028(2) 0.0040(17) 0.0009(18) -0.0080(18)
N0 0.019(2) 0.020(2) 0.021(2) -0.0023(17) -0.0019(18) -0.0029(17)
N1A 0.022(2) 0.025(2) 0.029(2) -0.0111(18) -0.0041(19) -0.0032(19)
N2A 0.028(2) 0.034(3) 0.025(2) -0.0077(19) -0.002(2) 0.000(2)
N3A 0.024(2) 0.026(2) 0.032(2) -0.0064(19) -0.001(2) -0.008(2)
N1B 0.018(2) 0.026(2) 0.026(2) -0.0062(18) -0.0057(19) 0.0036(18)
N2B 0.072(4) 0.032(3) 0.049(3) 0.006(2) -0.032(3) -0.021(3)
N3B 0.024(2) 0.021(2) 0.029(2) -0.0045(18) -0.0072(19) -0.0030(18)
N1C 0.028(2) 0.033(2) 0.023(2) -0.0045(19) 0.001(2) -0.012(2)
N2C 0.027(2) 0.029(2) 0.032(2) -0.006(2) -0.003(2) -0.005(2)
N3C 0.021(2) 0.034(3) 0.022(2) 0.0014(19) -0.0015(19) 0.000(2)
C1A 0.025(3) 0.020(3) 0.025(3) -0.004(2) -0.002(2) -0.003(2)
C2A 0.027(3) 0.013(3) 0.020(3) 0.003(2) 0.000(2) -0.004(2)
C3A 0.027(3) 0.016(3) 0.026(3) -0.003(2) -0.004(2) -0.006(2)
C4A 0.017(3) 0.025(3) 0.034(3) 0.001(2) -0.004(2) 0.000(2)
C5A 0.028(3) 0.022(3) 0.033(3) -0.012(2) 0.001(2) 0.001(2)
C6A 0.025(3) 0.025(3) 0.029(3) -0.005(2) -0.005(2) -0.002(2)
C7A 0.025(3) 0.022(3) 0.023(3) -0.002(2) -0.002(2) -0.005(2)
C8A 0.016(3) 0.023(3) 0.030(3) -0.001(2) -0.002(2) -0.007(2)
C9A 0.018(3) 0.023(3) 0.038(3) -0.007(2) -0.006(2) 0.004(2)
C10A 0.022(3) 0.027(3) 0.032(3) -0.010(2) -0.001(2) -0.004(2)
C11A 0.026(3) 0.036(3) 0.022(3) -0.006(2) 0.003(2) -0.006(2)
C12A 0.033(3) 0.032(3) 0.028(3) -0.002(2) -0.004(3) -0.006(3)
C13A 0.019(3) 0.023(3) 0.033(3) -0.011(2) 0.001(2) -0.002(2)
C14A 0.030(3) 0.037(3) 0.029(3) -0.010(2) 0.002(3) -0.011(3)
C15A 0.021(3) 0.029(3) 0.026(3) -0.004(2) -0.005(2) -0.007(2)
C1B 0.022(3) 0.040(3) 0.017(3) -0.006(2) -0.001(2) -0.008(2)
C2B 0.028(3) 0.036(3) 0.012(2) -0.005(2) -0.005(2) -0.013(2)
C3B 0.031(3) 0.034(3) 0.024(3) -0.002(2) -0.005(3) -0.013(3)
C4B 0.041(4) 0.049(4) 0.028(3) 0.009(3) -0.002(3) -0.014(3)
C5B 0.029(3) 0.063(4) 0.040(3) 0.004(3) 0.011(3) -0.010(3)
C6B 0.035(3) 0.044(4) 0.027(3) 0.002(3) 0.009(3) -0.004(3)
C7B 0.025(3) 0.031(3) 0.023(3) -0.011(2) 0.000(2) -0.007(2)
C8B 0.029(3) 0.022(3) 0.027(3) -0.009(2) -0.003(2) -0.005(2)
C9B 0.032(3) 0.031(3) 0.037(3) -0.005(2) -0.001(3) -0.006(2)
C10B 0.023(3) 0.029(3) 0.045(3) -0.002(2) 0.001(3) -0.008(2)
C11B 0.032(3) 0.034(3) 0.034(3) 0.001(2) -0.009(3) -0.006(3)
C12B 0.046(4) 0.039(3) 0.044(4) 0.005(3) -0.018(3) -0.017(3)
C13B 0.023(3) 0.018(3) 0.030(3) -0.003(2) 0.006(2) -0.006(2)
C14B 0.015(3) 0.025(3) 0.031(3) -0.005(2) -0.007(2) 0.000(2)
C15B 0.024(3) 0.032(3) 0.029(3) -0.004(2) -0.011(2) -0.003(2)
C1C 0.021(3) 0.020(3) 0.027(3) -0.007(2) -0.006(2) 0.000(2)
C2C 0.020(3) 0.023(3) 0.030(3) -0.007(2) -0.001(2) -0.001(2)
C3C 0.028(3) 0.026(3) 0.027(3) -0.005(2) -0.001(2) -0.002(2)
C4C 0.025(3) 0.037(3) 0.025(3) -0.013(2) -0.007(2) 0.002(2)
C5C 0.026(3) 0.032(3) 0.036(3) -0.014(3) -0.005(3) -0.007(2)
C6C 0.023(3) 0.026(3) 0.039(3) -0.006(2) -0.002(2) -0.009(2)
C7C 0.018(3) 0.026(3) 0.026(3) -0.003(2) 0.001(2) -0.006(2)
C8C 0.027(3) 0.033(3) 0.020(3) -0.002(2) -0.003(2) -0.008(2)
C9C 0.026(3) 0.026(3) 0.034(3) -0.004(2) -0.006(2) 0.001(2)
C10C 0.036(3) 0.037(3) 0.035(3) -0.005(3) -0.008(3) -0.004(3)
C11C 0.028(3) 0.030(3) 0.030(3) -0.003(2) -0.004(2) -0.005(2)
C12C 0.024(3) 0.029(3) 0.037(3) -0.005(2) -0.001(3) -0.002(2)
C13C 0.029(3) 0.029(3) 0.021(3) 0.002(2) -0.002(2) -0.013(2)
C14C 0.014(3) 0.027(3) 0.034(3) -0.004(2) 0.005(2) -0.005(2)
C15C 0.029(3) 0.024(3) 0.025(3) -0.001(2) -0.005(2) -0.008(2)
O1S 0.038(2) 0.058(3) 0.051(3) -0.018(2) -0.007(2) -0.019(2)
N1S 0.031(3) 0.039(3) 0.040(3) -0.010(2) -0.003(2) -0.011(2)
C1S1 0.027(3) 0.061(4) 0.049(4) -0.012(3) -0.004(3) -0.013(3)
C1S2 0.046(4) 0.058(4) 0.047(4) 0.000(3) -0.012(3) -0.026(3)
C1S3 0.043(4) 0.047(4) 0.038(3) -0.008(3) 0.001(3) -0.018(3)
O2S 0.079(4) 0.112(5) 0.075(4) 0.013(4) -0.026(3) -0.022(4)
N2S 0.062(4) 0.082(5) 0.037(3) -0.014(3) -0.009(3) -0.015(3)
C2S1 0.077(6) 0.136(7) 0.056(5) -0.030(5) 0.021(4) -0.057(6)
C2S2 0.092(7) 0.150(9) 0.080(6) -0.065(6) 0.028(5) -0.019(6)
C2S3 0.055(5) 0.128(9) 0.081(7) -0.041(6) -0.020(5) -0.009(6)
O1W 0.036(2) 0.029(2) 0.029(2) -0.0001(17) -0.004(2) -0.0062(18)
O2W 0.159(6) 0.060(3) 0.055(3) 0.003(3) 0.016(3) -0.003(4)
O3W 0.129(5) 0.119(5) 0.040(3) 0.008(3) -0.021(3) 0.037(4)
O4W1 0.13(3) 0.14(2) 0.046(11) -0.054(14) 0.017(14) -0.05(2)
O4W2 0.110(17) 0.134(17) 0.069(10) 0.010(10) 0.018(9) -0.058(14)
O5W 0.079(9) 0.100(8) 0.092(7) -0.041(6) -0.012(10) -0.025(10)
O6W1 0.044(6) 0.072(7) 0.051(6) 0.016(5) -0.006(6) -0.009(6)

loop_
_atom_type_symbol
_atom_type_description
_atom_type_scat_dispersion_real
_atom_type_scat_dispersion_imag
_atom_type_scat_source
C C 0.0033 0.0016 'International Tables Vol C Tables 4.2.6.8 and 6.1.1.4'
H H 0.0000 0.0000 'International Tables Vol C Tables 4.2.6.8 and 6.1.1.4'
N N 0.0061 0.0033 'International Tables Vol C Tables 4.2.6.8 and 6.1.1.4'
O O 0.0106 0.0060 'International Tables Vol C Tables 4.2.6.8 and 6.1.1.4'
Fe Fe 0.3463 0.8444 'International Tables Vol C Tables 4.2.6.8 and 6.1.1.4'

loop_
_geom_angle_atom_site_label_1
_geom_angle_atom_site_label_2
_geom_angle_atom_site_label_3
_geom_angle
O1B Fe O1C 95.31(14)
O1B Fe O2A 95.36(13)
O1C Fe O2A 168.99(14)
O1B Fe O2C 167.30(13)
O1C Fe O2C 80.88(13)
O2A Fe O2C 89.25(13)
O1B Fe O1A 95.27(13)
O1C Fe O1A 95.78(13)
O2A Fe O1A 80.55(12)
O2C Fe O1A 97.16(13)
O1B Fe O2B 80.64(13)
O1C Fe O2B 95.22(13)
O2A Fe O2B 89.18(13)
O2C Fe O2B 87.62(13)
O1A Fe O2B 168.58(13)
C3A O1A Fe 112.4(3)
C2A O2A Fe 114.2(3)
C3B O1B Fe 113.6(3)
C2B O2B Fe 113.2(3)
C3C O1C Fe 113.2(3)
C2C O2C Fe 112.7(3)
C15C N0 C15B 110.3(3)
C15C N0 C15A 109.5(3)
C15B N0 C15A 110.0(3)
C7A N1A C8A 122.3(4)
C13A N3A C14A 122.0(4)
C7B N1B C8B 122.5(4)
C13B N3B C14B 121.6(4)
C7C N1C C8C 121.0(4)
C13C N3C C14C 122.4(4)
C2A C1A C6A 119.1(4)
C2A C1A C7A 121.8(4)
C6A C1A C7A 119.0(4)
O2A C2A C1A 124.7(4)
O2A C2A C3A 115.9(4)
C1A C2A C3A 119.3(4)
O1A C3A C4A 123.6(4)
O1A C3A C2A 116.5(4)
C4A C3A C2A 119.9(4)
C3A C4A C5A 119.8(4)
C6A C5A C4A 120.5(4)
C5A C6A C1A 121.0(4)
O3A C7A N1A 122.1(4)
O3A C7A C1A 122.4(4)
N1A C7A C1A 115.5(4)
N1A C8A C13A 112.0(4)
N1A C8A C9A 110.0(4)
C13A C8A C9A 110.9(4)
C10A C9A C8A 113.2(4)
C11A C10A C9A 113.4(4)
C12A C11A C10A 112.5(4)
N2A C12A C11A 110.6(4)
O4A C13A N3A 122.8(5)
O4A C13A C8A 119.7(4)
N3A C13A C8A 117.5(4)
N3A C14A C15A 111.8(4)
N0 C15A C14A 110.4(4)
C6B C1B C2B 118.2(5)
C6B C1B C7B 118.4(5)
C2B C1B C7B 123.3(4)
O2B C2B C3B 116.7(4)
O2B C2B C1B 123.5(4)
C3B C2B C1B 119.7(5)
O1B C3B C4B 123.4(5)
O1B C3B C2B 115.7(4)
C4B C3B C2B 120.9(5)
C3B C4B C5B 118.9(5)
C6B C5B C4B 120.9(5)
C5B C6B C1B 121.1(5)
O3B C7B N1B 119.6(5)
O3B C7B C1B 122.7(5)
N1B C7B C1B 117.8(4)
N1B C8B C9B 111.1(4)
N1B C8B C13B 113.3(4)
C9B C8B C13B 109.5(4)
C8B C9B C10B 115.5(4)
C9B C10B C11B 113.0(4)
C12B C11B C10B 111.9(4)
N2B C12B C11B 110.8(5)
O4B C13B N3B 122.2(5)
O4B C13B C8B 121.0(4)
N3B C13B C8B 116.7(4)
N3B C14B C15B 111.6(4)
N0 C15B C14B 113.0(4)
C2C C1C C6C 118.8(4)
C2C C1C C7C 123.1(4)
C6C C1C C7C 117.9(4)
O2C C2C C1C 124.3(4)
O2C C2C C3C 115.6(4)
C1C C2C C3C 120.1(4)
O1C C3C C4C 125.8(4)
O1C C3C C2C 115.4(4)
C4C C3C C2C 118.8(5)
C3C C4C C5C 120.7(5)
C6C C5C C4C 120.7(5)
C5C C6C C1C 120.9(5)
O3C C7C N1C 120.0(4)
O3C C7C C1C 124.2(4)
N1C C7C C1C 115.8(4)
N1C C8C C13C 112.6(4)
N1C C8C C9C 109.6(4)
C13C C8C C9C 110.0(4)
C8C C9C C10C 114.5(4)
C11C C10C C9C 116.9(4)
C10C C11C C12C 113.4(4)
N2C C12C C11C 110.5(4)
O4C C13C N3C 122.6(5)
O4C C13C C8C 120.3(5)
N3C C13C C8C 117.0(4)
N3C C14C C15C 113.4(4)
N0 C15C C14C 112.5(4)
C1S3 N1S C1S1 122.1(5)
C1S3 N1S C1S2 120.7(5)
C1S1 N1S C1S2 117.1(4)
O1S C1S3 N1S 126.7(6)
C2S3 N2S C2S2 119.8(7)
C2S3 N2S C2S1 118.1(7)
C2S2 N2S C2S1 122.0(7)
O2S C2S3 N2S 124.7(8)

loop_
_geom_bond_atom_site_label_1
_geom_bond_atom_site_label_2
_geom_bond_distance
_geom_bond_site_symmetry_2
Fe O1B 1.991(3) .
Fe O1C 1.992(3) .
Fe O2A 2.004(3) .
Fe O2C 2.008(3) .
Fe O1A 2.010(3) .
Fe O2B 2.027(3) .
O1A C3A 1.352(5) .
O2A C2A 1.322(5) .
O3A C7A 1.251(5) .
O4A C13A 1.244(5) .
O1B C3B 1.369(6) .
O2B C2B 1.334(5) .
O3B C7B 1.249(6) .
O4B C13B 1.233(5) .
O1C C3C 1.347(6) .
O2C C2C 1.346(5) .
O3C C7C 1.235(5) .
O4C C13C 1.224(5) .
N0 C15C 1.466(6) .
N0 C15B 1.470(6) .
N0 C15A 1.485(5) .
N1A C7A 1.327(6) .
N1A C8A 1.462(6) .
N2A C12A 1.483(6) .
N3A C13A 1.329(6) .
N3A C14A 1.463(6) .
N1B C7B 1.345(6) .
N1B C8B 1.441(6) .
N2B C12B 1.469(7) .
N3B C13B 1.338(6) .
N3B C14B 1.453(5) .
N1C C7C 1.367(6) .
N1C C8C 1.457(6) .
N2C C12C 1.504(6) .
N3C C13C 1.347(6) .
N3C C14C 1.445(6) .
C1A C2A 1.400(6) .
C1A C6A 1.402(6) .
C1A C7A 1.496(7) .
C2A C3A 1.415(6) .
C3A C4A 1.387(6) .
C4A C5A 1.395(6) .
C5A C6A 1.365(7) .
C8A C13A 1.526(6) .
C8A C9A 1.535(6) .
C9A C10A 1.528(6) .
C10A C11A 1.520(6) .
C11A C12A 1.499(6) .
C14A C15A 1.501(7) .
C1B C6B 1.403(7) .
C1B C2B 1.408(7) .
C1B C7B 1.464(7) .
C2B C3B 1.406(7) .
C3B C4B 1.374(7) .
C4B C5B 1.405(8) .
C5B C6B 1.364(7) .
C8B C9B 1.508(7) .
C8B C13B 1.523(7) .
C9B C10B 1.521(7) .
C10B C11B 1.528(7) .
C11B C12B 1.509(7) .
C14B C15B 1.515(6) .
C1C C2C 1.396(6) .
C1C C6C 1.405(6) .
C1C C7C 1.484(7) .
C2C C3C 1.435(7) .
C3C C4C 1.378(7) .
C4C C5C 1.391(7) .
C5C C6C 1.367(7) .
C8C C13C 1.515(7) .
C8C C9C 1.533(6) .
C9C C10C 1.533(7) .
C10C C11C 1.508(7) .
C11C C12C 1.514(7) .
C14C C15C 1.504(6) .
O1S C1S3 1.236(6) .
N1S C1S3 1.304(7) .
N1S C1S1 1.441(6) .
N1S C1S2 1.481(7) .
O2S C2S3 1.229(10) .
N2S C2S3 1.366(10) .
N2S C2S2 1.389(9) .
N2S C2S1 1.422(8) .
O5W O5W 1.006(18) 2_575
